data_9010868
loop_
_publ_author_name
'Chon, C.-M.'
'Lee, C.-K.'
'Song, Y.'
'Kim, S. A.'

_publ_section_title
;
 Structural changes and oxidation of ferroan phlogopite with increasing
 temperature: in situ neutron powder diffraction and Fourier transform
 infrared spectroscopy
 Sample: T = 600 C
;
_journal_name_full 'Physics and Chemistry of Minerals'
_journal_page_first 289
_journal_page_last 299
_journal_paper_doi 10.1007/s00269-005-0045-y
_journal_volume 33
_journal_year 2006
_chemical_compound_source 'Quebec, Canada'
_chemical_formula_sum 'Al1.42 F0.2 Fe0.42 H1.8 K Mg2.28 O11.8 Si2.76 Ti0.12'
_chemical_name_mineral Phlogopite
_space_group_IT_number 12
_symmetry_space_group_name_Hall '-C 2y'
_symmetry_space_group_name_H-M 'C 1 2/m 1'
_cell_angle_alpha 90
_cell_angle_beta 100.078
_cell_angle_gamma 90
_cell_length_a 5.3468
_cell_length_b 9.2616
_cell_length_c 10.3101
_cell_formula_units_Z 2
_cell_volume 502.678
_database_code_amcsd 0009038
_diffrn_ambient_temperature 873.15
_exptl_crystal_density_diffrn 2.867
_cod_original_formula_sum 'K Mg2.28 Fe.42 Al1.42 Ti.12 Si2.76 O11.8 H1.8 F.2'
_cod_database_code 9010868

loop_
_space_group_symop_operation_xyz
x,y,z
1/2+x,1/2+y,z
x,-y,z
1/2+x,1/2-y,z
-x,y,-z
1/2-x,1/2+y,-z
-x,-y,-z
1/2-x,1/2-y,-z

loop_
_atom_site_label
_atom_site_fract_x
_atom_site_fract_y
_atom_site_fract_z
_atom_site_occupancy
_atom_site_U_iso_or_equiv
K 0.00000 0.50000 0.00000 1.00000 0.07852
MgM1 0.00000 0.00000 0.50000 0.76000 0.01520
FeM1 0.00000 0.00000 0.50000 0.14000 0.01520
AlM1 0.00000 0.00000 0.50000 0.06000 0.01520
TiM1 0.00000 0.00000 0.50000 0.04000 0.01520
MgM2 0.00000 0.33300 0.50000 0.76000 0.01773
FeM2 0.00000 0.33300 0.50000 0.14000 0.01773
AlM2 0.00000 0.33300 0.50000 0.06000 0.01773
TiM2 0.00000 0.33300 0.50000 0.04000 0.01773
SiT 0.08000 0.16500 0.22490 0.69000 0.01646
AlT 0.08000 0.16500 0.22490 0.31000 0.01646
O1 0.03600 0.00000 0.16200 1.00000 0.03926
O2 0.31400 0.24210 0.17460 1.00000 0.03546
O3 0.12500 0.16770 0.39100 1.00000 0.01773
O4 0.13300 0.50000 0.40270 0.90000 0.03546
H 0.06800 0.50000 0.30700 0.90000 0.39769
F 0.13300 0.50000 0.40270 0.10000 0.03546

loop_
_cod_related_entry_id
_cod_related_entry_database
_cod_related_entry_code
1 AMCSD 0009038
